data_7009737
loop_
_publ_author_name
'Burrows, Andrew D.'
'Harrington, Ross W.'
'Mahon, Mary F.'
'Price, Caroline E.'

_publ_section_title
;
 The influence of hydrogen bonding on the structure of zinc
 co-ordination polymers&#x200A;&#x2020;
;
_journal_issue 21
_journal_name_full 'Journal of the Chemical Society, Dalton Transactions'
_journal_page_first 3845
_journal_paper_doi 10.1039/b003210g
_journal_year 2000
_chemical_formula_sum 'C6 H12 N4 O5 S2 Zn'
_chemical_formula_weight 349.69
_chemical_name_systematic
;
  ?
;
_space_group_IT_number 15
_symmetry_cell_setting monoclinic
_symmetry_space_group_name_Hall '-C 2yc'
_symmetry_space_group_name_H-M 'C 1 2/c 1'
_atom_sites_solution_hydrogens geom
_atom_sites_solution_primary direct
_atom_sites_solution_secondary difmap
_audit_creation_method SHELXL-97
_cell_angle_alpha 90.00
_cell_angle_beta 98.07(15)
_cell_angle_gamma 90.00
_cell_formula_units_Z 8
_cell_length_a 12.758(3)
_cell_length_b 8.8030(10)
_cell_length_c 23.355(4)
_cell_measurement_temperature 293(2)
_cell_volume 2597.0(13)
_computing_structure_refinement 'SHELXL-97 (Sheldrick, 1997)'
_computing_structure_solution 'SHELXS-97 (Sheldrick, 1990)'
_diffrn_ambient_temperature 293(2)
_diffrn_measured_fraction_theta_full 0.998
_diffrn_measured_fraction_theta_max 0.998
_diffrn_radiation_monochromator graphite
_diffrn_radiation_source 'fine-focus sealed tube'
_diffrn_radiation_type MoK\a
_diffrn_radiation_wavelength 0.71069
_diffrn_reflns_av_R_equivalents 0.0085
_diffrn_reflns_av_sigmaI/netI 0.0209
_diffrn_reflns_limit_h_max 15
_diffrn_reflns_limit_h_min 0
_diffrn_reflns_limit_k_max 10
_diffrn_reflns_limit_k_min 0
_diffrn_reflns_limit_l_max 27
_diffrn_reflns_limit_l_min -27
_diffrn_reflns_number 2480
_diffrn_reflns_theta_full 24.98
_diffrn_reflns_theta_max 24.98
_diffrn_reflns_theta_min 2.82
_exptl_absorpt_coefficient_mu 2.231
_exptl_crystal_density_diffrn 1.789
_exptl_crystal_density_method 'not measured'
_exptl_crystal_F_000 1424
_refine_diff_density_max 0.444
_refine_diff_density_min -0.283
_refine_diff_density_rms 0.063
_refine_ls_extinction_coef 0.00097(16)
_refine_ls_extinction_expression Fc^*^=kFc[1+0.001xFc^2^\l^3^/sin(2\q)]^-1/4^
_refine_ls_extinction_method SHELXL
_refine_ls_goodness_of_fit_ref 1.046
_refine_ls_hydrogen_treatment mixed
_refine_ls_matrix_type full
_refine_ls_number_parameters 204
_refine_ls_number_reflns 2286
_refine_ls_number_restraints 15
_refine_ls_restrained_S_all 1.046
_refine_ls_R_factor_all 0.0333
_refine_ls_R_factor_gt 0.0237
_refine_ls_shift/su_max 0.001
_refine_ls_shift/su_mean 0.000
_refine_ls_structure_factor_coef Fsqd
_refine_ls_weighting_details 'calc w=1/[\s^2^(Fo^2^)+(0.0394P)^2^+1.8051P] where P=(Fo^2^+2Fc^2^)/3'
_refine_ls_weighting_scheme calc
_refine_ls_wR_factor_gt 0.0610
_refine_ls_wR_factor_ref 0.0640
_reflns_number_gt 1893
_reflns_number_total 2286
_reflns_threshold_expression >2sigma(I)
_cod_data_source_file b003210g.txt
_cod_data_source_block compound7
_cod_depositor_comments
;
The following automatic conversions were performed:
'_atom_site_symetry_multiplicity' tag replaced with
'_atom_site_symmetry_multiplicity'.

Automatic conversion script
Id: cif_correct_tags 1440 2010-10-19 06:21:57Z saulius 

The following automatic conversions were performed:
'_symmetry_cell_setting' value 'Monoclinic' changed to 'monoclinic'
according to '/home/saulius/struct/CIF-dictionaries/cif_core.dic'
dictionary named 'cif_core.dic' version 2.4.1 from 2010-06-29.

Automatic conversion script
Id: cif_fix_enum 1527 2010-12-29 10:47:43Z saulius 
;
_cod_original_cell_volume 2597.0(8)
_cod_original_sg_symbol_H-M C2/c
_cod_database_code 7009737

loop_
_symmetry_equiv_pos_as_xyz
'x, y, z'
'-x, y, -z+1/2'
'x+1/2, y+1/2, z'
'-x+1/2, y+1/2, -z+1/2'
'-x, -y, -z'
'x, -y, z-1/2'
'-x+1/2, -y+1/2, -z'
'x+1/2, -y+1/2, z-1/2'

loop_
_atom_site_label
_atom_site_type_symbol
_atom_site_fract_x
_atom_site_fract_y
_atom_site_fract_z
_atom_site_U_iso_or_equiv
_atom_site_adp_type
_atom_site_occupancy
_atom_site_symmetry_multiplicity
_atom_site_calc_flag
_atom_site_refinement_flags
_atom_site_disorder_assembly
_atom_site_disorder_group
Zn1 Zn 0.703557(19) 0.01752(3) 0.350611(11) 0.02658(12) Uani 1 1 d . . .
S1 S 0.66960(5) 0.17582(7) 0.27017(3) 0.03454(17) Uani 1 1 d . . .
S2 S 0.63728(5) 0.09084(7) 0.43269(3) 0.03611(17) Uani 1 1 d . . .
O1 O 0.85190(12) -0.04568(18) 0.35648(8) 0.0335(4) Uani 1 1 d . . .
O2 O 0.92438(13) 0.18264(18) 0.37475(7) 0.0333(4) Uani 1 1 d . . .
O3 O 1.13411(13) 0.32232(18) 0.32937(7) 0.0331(4) Uani 1 1 d . . .
O4 O 1.19248(14) 0.1969(2) 0.40995(7) 0.0407(4) Uani 1 1 d . . .
O5 O 0.61314(19) 0.6944(3) 0.51644(11) 0.0699(7) Uani 1 1 d D . .
H5A H 0.618(2) 0.789(2) 0.5332(11) 0.044(9) Uiso 1 1 d D . .
H5B H 0.634(4) 0.698(5) 0.4810(12) 0.13(2) Uiso 1 1 d D . .
N1 N 0.60098(17) -0.0777(2) 0.21384(10) 0.0336(5) Uani 1 1 d D . .
H1A H 0.608(2) -0.121(3) 0.2482(7) 0.039(8) Uiso 1 1 d D . .
H1B H 0.581(2) -0.127(3) 0.1826(8) 0.048(9) Uiso 1 1 d D . .
N2 N 0.60651(17) 0.1368(3) 0.16026(9) 0.0339(5) Uani 1 1 d D . .
H2A H 0.620(2) 0.234(2) 0.1588(12) 0.050(9) Uiso 1 1 d D . .
H2B H 0.570(2) 0.088(3) 0.1316(10) 0.055(9) Uiso 1 1 d D . .
N3 N 0.5999(2) 0.3688(3) 0.46428(11) 0.0471(6) Uani 1 1 d D . .
H3A H 0.5398(17) 0.329(3) 0.4708(12) 0.049(9) Uiso 1 1 d D . .
H3B H 0.620(2) 0.460(2) 0.4743(14) 0.064(11) Uiso 1 1 d D . .
N4 N 0.75017(18) 0.3425(3) 0.42275(10) 0.0396(5) Uani 1 1 d D . .
H4A H 0.797(2) 0.280(3) 0.4118(13) 0.058(10) Uiso 1 1 d D . .
H4B H 0.764(3) 0.441(2) 0.4251(15) 0.066(10) Uiso 1 1 d D . .
C1 C 0.62179(16) 0.0672(3) 0.21093(10) 0.0252(5) Uani 1 1 d . . .
C2 C 0.66516(19) 0.2823(3) 0.43984(10) 0.0333(5) Uani 1 1 d . . .
C3 C 1.14669(16) 0.2031(3) 0.36000(10) 0.0254(5) Uani 1 1 d . . .
C4 C 1.10954(18) 0.0610(3) 0.32948(10) 0.0304(5) Uani 1 1 d . . .
H4 H 1.1574 0.0132 0.3089 0.037 Uiso 1 1 calc R . .
C5 C 0.92670(17) 0.0523(3) 0.35572(10) 0.0252(5) Uani 1 1 d . . .
C6 C 1.01647(18) -0.0056(2) 0.32818(10) 0.0292(5) Uani 1 1 d . . .
H6 H 1.0064 -0.0969 0.3082 0.035 Uiso 1 1 calc R . .

loop_
_atom_site_aniso_label
_atom_site_aniso_U_11
_atom_site_aniso_U_22
_atom_site_aniso_U_33
_atom_site_aniso_U_23
_atom_site_aniso_U_13
_atom_site_aniso_U_12
Zn1 0.02271(16) 0.02341(17) 0.03357(18) -0.00276(11) 0.00372(11) -0.00248(10)
S1 0.0471(4) 0.0206(3) 0.0345(3) -0.0017(2) 0.0005(3) -0.0053(3)
S2 0.0407(4) 0.0343(4) 0.0349(3) -0.0021(3) 0.0107(3) -0.0010(3)
O1 0.0202(8) 0.0259(9) 0.0548(11) -0.0002(8) 0.0062(7) -0.0037(7)
O2 0.0332(9) 0.0220(9) 0.0462(10) -0.0049(7) 0.0108(7) -0.0020(7)
O3 0.0333(9) 0.0251(9) 0.0396(10) 0.0034(7) 0.0004(7) -0.0090(7)
O4 0.0429(10) 0.0443(11) 0.0328(10) 0.0031(8) -0.0018(8) -0.0065(8)
O5 0.0538(14) 0.106(2) 0.0518(14) 0.0054(15) 0.0127(11) -0.0083(14)
N1 0.0434(12) 0.0246(11) 0.0319(12) -0.0035(9) 0.0017(10) -0.0072(9)
N2 0.0373(12) 0.0300(12) 0.0337(12) 0.0024(10) 0.0028(9) -0.0021(10)
N3 0.0442(14) 0.0426(15) 0.0567(15) -0.0124(12) 0.0146(12) 0.0044(12)
N4 0.0364(12) 0.0323(12) 0.0508(14) -0.0059(11) 0.0081(10) -0.0011(10)
C1 0.0173(10) 0.0240(12) 0.0357(13) -0.0028(10) 0.0086(9) 0.0011(9)
C2 0.0349(13) 0.0345(13) 0.0293(12) -0.0029(10) 0.0003(10) 0.0061(11)
C3 0.0170(10) 0.0265(12) 0.0338(13) 0.0009(10) 0.0080(9) -0.0039(9)
C4 0.0285(12) 0.0242(12) 0.0405(14) -0.0003(10) 0.0112(10) -0.0009(10)
C5 0.0214(11) 0.0230(12) 0.0306(12) 0.0034(9) 0.0022(9) -0.0008(9)
C6 0.0299(12) 0.0199(12) 0.0386(13) -0.0055(10) 0.0078(10) -0.0042(9)

loop_
_atom_type_symbol
_atom_type_description
_atom_type_scat_dispersion_real
_atom_type_scat_dispersion_imag
_atom_type_scat_source
C C 0.0033 0.0016 'International Tables Vol C Tables 4.2.6.8 and 6.1.1.4'
H H 0.0000 0.0000 'International Tables Vol C Tables 4.2.6.8 and 6.1.1.4'
N N 0.0061 0.0033 'International Tables Vol C Tables 4.2.6.8 and 6.1.1.4'
O O 0.0106 0.0060 'International Tables Vol C Tables 4.2.6.8 and 6.1.1.4'
S S 0.1246 0.1234 'International Tables Vol C Tables 4.2.6.8 and 6.1.1.4'
Zn Zn 0.2839 1.4301 'International Tables Vol C Tables 4.2.6.8 and 6.1.1.4'

loop_
_geom_angle_atom_site_label_1
_geom_angle_atom_site_label_2
_geom_angle_atom_site_label_3
_geom_angle
_geom_angle_site_symmetry_1
_geom_angle_site_symmetry_3
_geom_angle_publ_flag
O1 Zn1 O3 99.57(8) . 3_445 ?
O1 Zn1 S2 119.16(13) . . ?
O3 Zn1 S2 104.54(7) 3_445 . ?
O1 Zn1 S1 107.14(13) . . ?
O3 Zn1 S1 107.05(9) 3_445 . ?
S2 Zn1 S1 117.19(3) . . ?
C1 S1 Zn1 108.69(9) . . ?
C2 S2 Zn1 105.10(9) . . ?
C5 O1 Zn1 121.29(15) . . ?
C3 O3 Zn1 124.37(16) . 3 ?
N1 C1 N2 119.5(2) . . ?
N1 C1 S1 123.52(18) . . ?
N2 C1 S1 116.94(18) . . ?
N3 C2 N4 119.7(3) . . ?
N3 C2 S2 118.2(2) . . ?
N4 C2 S2 122.05(19) . . ?
O4 C3 O3 125.3(2) . . ?
O4 C3 C4 119.7(2) . . ?
O3 C3 C4 114.8(2) . . ?
C6 C4 C3 127.6(2) . . ?
O2 C5 O1 124.3(2) . . ?
O2 C5 C6 122.4(2) . . ?
O1 C5 C6 113.3(2) . . ?
C4 C6 C5 125.8(2) . . ?

loop_
_geom_bond_atom_site_label_1
_geom_bond_atom_site_label_2
_geom_bond_distance
_geom_bond_site_symmetry_2
_geom_bond_publ_flag
Zn1 O1 1.9589(17) . ?
Zn1 O3 1.9648(17) 3_445 ?
Zn1 S2 2.294(2) . ?
Zn1 S1 2.3304(12) . ?
S1 C1 1.721(3) . ?
S2 C2 1.726(3) . ?
O1 C5 1.288(3) . ?
O2 C5 1.233(3) . ?
O3 C3 1.267(3) . ?
O3 Zn1 1.9648(17) 3 ?
O4 C3 1.230(3) . ?
N1 C1 1.307(3) . ?
N2 C1 1.322(3) . ?
N3 C2 1.316(3) . ?
N4 C2 1.318(3) . ?
C3 C4 1.484(3) . ?
C4 C6 1.321(3) . ?
C5 C6 1.480(3) . ?
